data_4065277
loop_
_publ_author_name
'Ogasawara, Masamichi'
'Ogura, Morihiko'
'Sakamoto, Takeshi'
'Watanabe, Susumu'
'Arae, Sachie'
'Nakajima, Kiyohiko'
'Takahashi, Tamotsu'

_publ_section_title
;
 Homoannular Double Friedel--Crafts Acylation of Phosphametallocenes
;
_journal_issue 18
_journal_name_full Organometallics
_journal_page_first 5045
_journal_paper_doi 10.1021/om200678q
_journal_volume 30
_journal_year 2011
_chemical_formula_moiety 'C24 H36 O2 P2 Ru'
_chemical_formula_sum 'C24 H36 O2 P2 Ru'
_chemical_formula_weight 519.56
_space_group_IT_number 14
_symmetry_cell_setting monoclinic
_symmetry_Int_Tables_number 14
_symmetry_space_group_name_Hall '-P 2ybc'
_symmetry_space_group_name_H-M 'P 1 21/c 1'
_atom_sites_solution_hydrogens geom
_atom_sites_solution_primary direct
_atom_sites_solution_secondary difmap
_cell_angle_alpha 90.0000
_cell_angle_beta 98.782(14)
_cell_angle_gamma 90.0000
_cell_formula_units_Z 4
_cell_length_a 11.826(5)
_cell_length_b 9.947(3)
_cell_length_c 21.451(7)
_cell_measurement_reflns_used 19420
_cell_measurement_temperature 298
_cell_measurement_theta_max 27.50
_cell_measurement_theta_min 3.13
_cell_volume 2493.8(15)
_computing_cell_refinement 'RAPID AUTO'
_computing_data_collection 'RAPID AUTO (Rigaku, ????)'
_computing_data_reduction 'RAPID AUTO'
_computing_molecular_graphics 'CrystalStructure 4.0'
_computing_publication_material 'CrystalStructure 4.0 (Rigaku, 2010)'
_computing_structure_refinement 'CRYSTALS (Carruthers, et al., 1999)'
_computing_structure_solution 'SIR92 (Altomare, et al., 1994)'
_diffrn_ambient_temperature 298
_diffrn_detector_area_resol_mean 10.000
_diffrn_measured_fraction_theta_full 0.998
_diffrn_measured_fraction_theta_max 0.998
_diffrn_measurement_device_type 'Rigaku R-AXIS RAPID'
_diffrn_measurement_method \w
_diffrn_radiation_type 'Mo K\a'
_diffrn_radiation_wavelength 0.71075
_diffrn_reflns_av_R_equivalents 0.0312
_diffrn_reflns_limit_h_max 15
_diffrn_reflns_limit_h_min -15
_diffrn_reflns_limit_k_max 12
_diffrn_reflns_limit_k_min -11
_diffrn_reflns_limit_l_max 27
_diffrn_reflns_limit_l_min -27
_diffrn_reflns_number 23626
_diffrn_reflns_theta_full 27.48
_diffrn_reflns_theta_max 27.48
_exptl_absorpt_coefficient_mu 0.774
_exptl_absorpt_correction_T_max 0.955
_exptl_absorpt_correction_T_min 0.828
_exptl_absorpt_correction_type numerical
_exptl_absorpt_process_details 'NUMABS (Rigaku, 1999)'
_exptl_crystal_colour yellow
_exptl_crystal_density_diffrn 1.384
_exptl_crystal_density_method 'not measured'
_exptl_crystal_description prism
_exptl_crystal_F_000 1080.00
_exptl_crystal_size_max 0.330
_exptl_crystal_size_mid 0.160
_exptl_crystal_size_min 0.060
_refine_diff_density_max 4.080
_refine_diff_density_min -1.000
_refine_ls_extinction_method none
_refine_ls_goodness_of_fit_ref 1.175
_refine_ls_hydrogen_treatment constr
_refine_ls_number_parameters 298
_refine_ls_number_reflns 5703
_refine_ls_R_factor_gt 0.0665
_refine_ls_shift/su_max 0.005
_refine_ls_structure_factor_coef Fsqd
_refine_ls_weighting_details 'w = 1/[0.0070Fo^2^ + 1.0000\s(Fo^2^) + 0.5500]/(4Fo^2^)'
_refine_ls_weighting_scheme calc
_refine_ls_wR_factor_ref 0.2491
_reflns_number_gt 4541
_reflns_number_total 5703
_reflns_threshold_expression F^2^>2.0\s(F^2^)
_cod_data_source_file om200678q_si_002.cif
_cod_data_source_block complex-4
_cod_depositor_comments 'Adding full bibliography for 4065277--4065278.cif.'
_cod_original_cell_volume 2493.7(14)
_cod_database_code 4065277

loop_
_symmetry_equiv_pos_site_id
_symmetry_equiv_pos_as_xyz
1 +X,+Y,+Z
2 -X,1/2+Y,1/2-Z
3 -X,-Y,-Z
4 +X,1/2-Y,1/2+Z

loop_
_atom_site_label
_atom_site_type_symbol
_atom_site_fract_x
_atom_site_fract_y
_atom_site_fract_z
_atom_site_U_iso_or_equiv
_atom_site_adp_type
_atom_site_occupancy
_atom_site_symmetry_multiplicity
_atom_site_calc_flag
_atom_site_refinement_flags
Ru(1) Ru 0.69526(4) 0.17541(4) 0.87449(2) 0.02759(15) Uani 1.0 4 d .
P(1) P 0.86235(13) 0.27432(17) 0.93615(7) 0.0376(4) Uani 1.0 4 d .
P(2) P 0.59094(14) -0.00325(16) 0.91536(7) 0.0390(4) Uani 1.0 4 d .
O(1) O 0.3550(5) 0.0943(8) 0.7771(3) 0.0716(19) Uani 1.0 4 d .
O(2) O 0.6027(8) 0.0282(7) 0.6870(3) 0.079(2) Uani 1.0 4 d .
C(1) C 0.7272(6) 0.3301(5) 0.9512(3) 0.0316(14) Uani 1.0 4 d .
C(2) C 0.6593(6) 0.3857(6) 0.8965(3) 0.0373(15) Uani 1.0 4 d .
C(3) C 0.7177(6) 0.3832(6) 0.8446(3) 0.0377(15) Uani 1.0 4 d .
C(4) C 0.8287(6) 0.3255(5) 0.8574(3) 0.0330(14) Uani 1.0 4 d .
C(5) C 0.5321(5) 0.0735(6) 0.8419(3) 0.0328(13) Uani 1.0 4 d .
C(6) C 0.6056(5) 0.0605(5) 0.7944(3) 0.0327(13) Uani 1.0 4 d .
C(7) C 0.7071(6) -0.0111(6) 0.8180(3) 0.0387(15) Uani 1.0 4 d .
C(8) C 0.7135(6) -0.0494(6) 0.8803(3) 0.0330(14) Uani 1.0 4 d .
C(9) C 0.6945(7) 0.3353(7) 1.0195(3) 0.0462(18) Uani 1.0 4 d .
C(10) C 0.7312(10) 0.4728(13) 1.0434(6) 0.091(4) Uani 1.0 4 d .
C(11) C 0.7552(12) 0.2315(17) 1.0613(5) 0.114(5) Uani 1.0 4 d .
C(12) C 0.5666(8) 0.3206(8) 1.0196(5) 0.059(3) Uani 1.0 4 d .
C(13) C 0.9111(7) 0.3272(7) 0.8073(5) 0.055(3) Uani 1.0 4 d .
C(14) C 0.9666(11) 0.4731(10) 0.8134(5) 0.083(4) Uani 1.0 4 d .
C(15) C 1.0082(9) 0.2219(13) 0.8266(4) 0.082(4) Uani 1.0 4 d .
C(16) C 0.8559(9) 0.2897(15) 0.7436(5) 0.090(4) Uani 1.0 4 d .
C(17) C 0.4093(6) 0.1220(7) 0.8269(4) 0.0444(17) Uani 1.0 4 d .
C(18) C 0.3601(8) 0.1868(12) 0.8828(6) 0.086(4) Uani 1.0 4 d .
C(19) C 0.5803(7) 0.1092(7) 0.7267(3) 0.0447(17) Uani 1.0 4 d .
C(20) C 0.5266(9) 0.2354(9) 0.7108(4) 0.067(3) Uani 1.0 4 d .
C(21) C 0.8075(7) -0.1425(7) 0.9155(3) 0.0425(16) Uani 1.0 4 d .
C(22) C 0.9224(8) -0.1183(12) 0.8958(6) 0.080(3) Uani 1.0 4 d .
C(23) C 0.8186(10) -0.1285(11) 0.9893(4) 0.079(3) Uani 1.0 4 d .
C(24) C 0.7703(10) -0.2880(9) 0.8976(7) 0.098(4) Uani 1.0 4 d .
H(1) H 0.5839 0.4195 0.8954 0.0448(19) Uiso 1.0 4 calc R
H(2) H 0.6853 0.4173 0.8044 0.0443(18) Uiso 1.0 4 calc R
H(3) H 0.7655 -0.0292 0.7933 0.0458(18) Uiso 1.0 4 calc R
H(4) H 0.8076 0.4680 1.0648 0.1118 Uiso 1.0 4 calc R
H(5) H 0.6821 0.5012 1.0720 0.1117 Uiso 1.0 4 calc R
H(6) H 0.7273 0.5352 1.0097 0.1117 Uiso 1.0 4 calc R
H(7) H 0.7083 0.1536 1.0574 0.1355 Uiso 1.0 4 calc R
H(8) H 0.7667 0.2610 1.1039 0.1354 Uiso 1.0 4 calc R
H(9) H 0.8270 0.2108 1.0489 0.1355 Uiso 1.0 4 calc R
H(10) H 0.5324 0.4072 1.0161 0.0727 Uiso 1.0 4 calc R
H(11) H 0.5529 0.2793 1.0577 0.0726 Uiso 1.0 4 calc R
H(12) H 0.5345 0.2668 0.9847 0.0727 Uiso 1.0 4 calc R
H(13) H 0.9211 0.5303 0.7843 0.1034 Uiso 1.0 4 calc R
H(14) H 1.0420 0.4688 0.8033 0.1032 Uiso 1.0 4 calc R
H(15) H 0.9691 0.5077 0.8549 0.1035 Uiso 1.0 4 calc R
H(16) H 1.0702 0.2629 0.8532 0.1005 Uiso 1.0 4 calc R
H(17) H 1.0340 0.1886 0.7897 0.1006 Uiso 1.0 4 calc R
H(18) H 0.9791 0.1497 0.8484 0.1006 Uiso 1.0 4 calc R
H(19) H 0.8580 0.1953 0.7372 0.1093 Uiso 1.0 4 calc R
H(20) H 0.8942 0.3339 0.7136 0.1095 Uiso 1.0 4 calc R
H(21) H 0.7786 0.3189 0.7387 0.1095 Uiso 1.0 4 calc R
H(22) H 0.3690 0.2815 0.8800 0.1028 Uiso 1.0 4 calc R
H(23) H 0.3982 0.1561 0.9225 0.1027 Uiso 1.0 4 calc R
H(24) H 0.2811 0.1655 0.8788 0.1029 Uiso 1.0 4 calc R
H(25) H 0.5844 0.3013 0.7099 0.0774 Uiso 1.0 4 calc R
H(26) H 0.4797 0.2601 0.7412 0.0773 Uiso 1.0 4 calc R
H(27) H 0.4810 0.2293 0.6704 0.0775 Uiso 1.0 4 calc R
H(28) H 0.9304 -0.1738 0.8607 0.0959 Uiso 1.0 4 calc R
H(29) H 0.9819 -0.1379 0.9295 0.0958 Uiso 1.0 4 calc R
H(30) H 0.9270 -0.0265 0.8841 0.0957 Uiso 1.0 4 calc R
H(31) H 0.8734 -0.0603 1.0023 0.0919 Uiso 1.0 4 calc R
H(32) H 0.8435 -0.2109 1.0093 0.0917 Uiso 1.0 4 calc R
H(33) H 0.7471 -0.1037 1.0009 0.0917 Uiso 1.0 4 calc R
H(34) H 0.7248 -0.3211 0.9271 0.1152 Uiso 1.0 4 calc R
H(35) H 0.8360 -0.3433 0.8983 0.1153 Uiso 1.0 4 calc R
H(36) H 0.7269 -0.2890 0.8565 0.1151 Uiso 1.0 4 calc R

loop_
_atom_site_aniso_label
_atom_site_aniso_U_11
_atom_site_aniso_U_22
_atom_site_aniso_U_33
_atom_site_aniso_U_12
_atom_site_aniso_U_13
_atom_site_aniso_U_23
Ru(1) 0.0277(3) 0.0289(3) 0.0260(3) 0.00239(14) 0.00350(18) 0.00019(14)
P(1) 0.0306(8) 0.0487(9) 0.0324(8) 0.0024(7) 0.0015(6) 0.0005(6)
P(2) 0.0386(9) 0.0402(8) 0.0397(8) -0.0013(7) 0.0101(7) 0.0043(6)
O(1) 0.037(3) 0.104(5) 0.069(4) 0.006(3) -0.007(3) -0.018(4)
O(2) 0.139(7) 0.073(4) 0.026(3) 0.022(4) 0.011(3) 0.003(3)
C(1) 0.040(3) 0.036(3) 0.018(3) 0.001(3) 0.003(2) -0.0034(18)
C(2) 0.033(3) 0.029(3) 0.049(4) 0.007(3) 0.006(3) 0.006(3)
C(3) 0.047(4) 0.029(3) 0.036(3) -0.003(3) -0.000(3) -0.011(3)
C(4) 0.038(3) 0.036(3) 0.026(3) -0.004(3) 0.005(3) 0.0018(19)
C(5) 0.027(3) 0.032(3) 0.039(3) -0.001(2) 0.004(3) -0.010(2)
C(6) 0.034(3) 0.031(3) 0.032(3) -0.001(3) 0.003(3) 0.007(2)
C(7) 0.039(4) 0.034(3) 0.041(3) 0.005(3) 0.002(3) -0.007(3)
C(8) 0.040(3) 0.026(3) 0.032(3) 0.007(3) 0.002(3) -0.0044(19)
C(9) 0.045(4) 0.061(4) 0.033(3) 0.004(3) 0.011(3) -0.007(3)
C(10) 0.067(6) 0.111(9) 0.101(8) -0.022(6) 0.036(6) -0.049(7)
C(11) 0.098(9) 0.181(14) 0.059(6) 0.070(10) 0.001(6) -0.050(8)
C(12) 0.058(5) 0.065(5) 0.058(5) 0.004(4) 0.024(4) 0.002(4)
C(13) 0.044(4) 0.056(5) 0.073(6) -0.010(3) 0.027(4) 0.000(4)
C(14) 0.117(9) 0.072(6) 0.068(6) -0.033(6) 0.047(6) 0.008(5)
C(15) 0.064(6) 0.133(9) 0.054(5) 0.041(6) 0.031(5) 0.033(6)
C(16) 0.060(6) 0.154(10) 0.059(6) 0.011(7) 0.023(5) 0.039(6)
C(17) 0.036(4) 0.047(4) 0.047(4) 0.002(3) -0.002(3) -0.017(3)
C(18) 0.041(5) 0.128(10) 0.089(7) 0.013(5) 0.011(5) -0.047(6)
C(19) 0.061(5) 0.046(4) 0.023(3) -0.002(3) -0.003(3) -0.002(3)
C(20) 0.081(6) 0.067(5) 0.045(4) 0.014(5) -0.017(4) -0.021(4)
C(21) 0.056(4) 0.039(3) 0.032(3) 0.014(3) 0.003(3) 0.009(3)
C(22) 0.049(5) 0.098(7) 0.093(7) 0.032(5) 0.005(5) 0.004(6)
C(23) 0.109(8) 0.089(6) 0.031(4) 0.051(6) -0.018(4) -0.015(4)
C(24) 0.084(8) 0.043(5) 0.161(12) 0.025(5) -0.002(8) 0.030(6)

loop_
_atom_type_symbol
_atom_type_description
_atom_type_scat_dispersion_real
_atom_type_scat_dispersion_imag
_atom_type_scat_source
C C 0.0033 0.0016
;
International Tables for Crystallography
(1992, Vol. C, Tables 4.2.6.8 and 6.1.1.4)
;
H H 0.0000 0.0000
;
International Tables for Crystallography
(1992, Vol. C, Table 6.1.1.4)
;
O O 0.0106 0.0060
;
International Tables for Crystallography
(1992, Vol. C, Tables 4.2.6.8 and 6.1.1.4)
;
P P 0.1023 0.0942
;
International Tables for Crystallography
(1992, Vol. C, Tables 4.2.6.8 and 6.1.1.4)
;
Ru Ru -1.2594 0.8363
;
International Tables for Crystallography
(1992, Vol. C, Tables 4.2.6.8 and 6.1.1.4)
;

loop_
_geom_angle_atom_site_label_1
_geom_angle_atom_site_label_2
_geom_angle_atom_site_label_3
_geom_angle
_geom_angle_publ_flag
P(1) Ru(1) P(2) 121.62(6) yes
P(1) Ru(1) C(1) 44.43(17) yes
P(1) Ru(1) C(2) 70.35(16) yes
P(1) Ru(1) C(3) 69.56(17) yes
P(1) Ru(1) C(4) 43.99(15) yes
P(1) Ru(1) C(5) 165.55(16) yes
P(1) Ru(1) C(6) 153.87(17) yes
P(1) Ru(1) C(7) 121.50(17) yes
P(1) Ru(1) C(8) 108.16(15) yes
P(2) Ru(1) C(1) 106.14(16) yes
P(2) Ru(1) C(2) 119.83(18) yes
P(2) Ru(1) C(3) 153.56(19) yes
P(2) Ru(1) C(4) 164.75(15) yes
P(2) Ru(1) C(5) 45.61(15) yes
P(2) Ru(1) C(6) 71.78(16) yes
P(2) Ru(1) C(7) 70.23(18) yes
P(2) Ru(1) C(8) 45.16(17) yes
C(1) Ru(1) C(2) 37.5(2) yes
C(1) Ru(1) C(3) 63.5(2) yes
C(1) Ru(1) C(4) 67.6(3) yes
C(1) Ru(1) C(5) 126.3(3) yes
C(1) Ru(1) C(6) 159.7(3) yes
C(1) Ru(1) C(7) 162.0(2) yes
C(1) Ru(1) C(8) 129.65(19) yes
C(2) Ru(1) C(3) 37.1(3) yes
C(2) Ru(1) C(4) 64.3(3) yes
C(2) Ru(1) C(5) 108.5(3) yes
C(2) Ru(1) C(6) 125.2(2) yes
C(2) Ru(1) C(7) 159.6(3) yes
C(2) Ru(1) C(8) 162.5(3) yes
C(3) Ru(1) C(4) 37.4(3) yes
C(3) Ru(1) C(5) 118.8(3) yes
C(3) Ru(1) C(6) 109.1(2) yes
C(3) Ru(1) C(7) 127.2(3) yes
C(3) Ru(1) C(8) 159.9(3) yes
C(4) Ru(1) C(5) 149.4(2) yes
C(4) Ru(1) C(6) 119.1(2) yes
C(4) Ru(1) C(7) 111.1(3) yes
C(4) Ru(1) C(8) 127.4(3) yes
C(5) Ru(1) C(6) 38.3(3) yes
C(5) Ru(1) C(7) 64.4(3) yes
C(5) Ru(1) C(8) 68.3(2) yes
C(6) Ru(1) C(7) 37.4(2) yes
C(6) Ru(1) C(8) 63.66(19) yes
C(7) Ru(1) C(8) 35.9(2) yes
Ru(1) P(1) C(1) 62.64(18) yes
Ru(1) P(1) C(4) 62.8(2) yes
C(1) P(1) C(4) 90.4(3) yes
Ru(1) P(2) C(5) 61.10(19) yes
Ru(1) P(2) C(8) 62.81(18) yes
C(5) P(2) C(8) 88.3(3) yes
Ru(1) C(1) P(1) 72.9(2) yes
Ru(1) C(1) C(2) 69.7(3) yes
Ru(1) C(1) C(9) 132.0(4) yes
P(1) C(1) C(2) 112.5(5) yes
P(1) C(1) C(9) 122.6(5) yes
C(2) C(1) C(9) 124.4(6) yes
Ru(1) C(2) C(1) 72.9(3) yes
Ru(1) C(2) C(3) 71.2(4) yes
C(1) C(2) C(3) 111.3(6) yes
Ru(1) C(3) C(2) 71.7(4) yes
Ru(1) C(3) C(4) 73.3(4) yes
C(2) C(3) C(4) 114.0(6) yes
Ru(1) C(4) P(1) 73.2(3) yes
Ru(1) C(4) C(3) 69.4(4) yes
Ru(1) C(4) C(13) 130.5(4) yes
P(1) C(4) C(3) 111.8(5) yes
P(1) C(4) C(13) 126.5(5) yes
C(3) C(4) C(13) 121.3(6) yes
Ru(1) C(5) P(2) 73.29(19) yes
Ru(1) C(5) C(6) 70.8(3) yes
Ru(1) C(5) C(17) 133.3(4) yes
P(2) C(5) C(6) 112.8(4) yes
P(2) C(5) C(17) 123.5(5) yes
C(6) C(5) C(17) 122.6(5) yes
Ru(1) C(6) C(5) 70.9(3) yes
Ru(1) C(6) C(7) 72.6(4) yes
Ru(1) C(6) C(19) 125.7(4) yes
C(5) C(6) C(7) 111.2(5) yes
C(5) C(6) C(19) 126.5(6) yes
C(7) C(6) C(19) 122.3(6) yes
Ru(1) C(7) C(6) 70.0(4) yes
Ru(1) C(7) C(8) 72.7(4) yes
C(6) C(7) C(8) 113.7(6) yes
Ru(1) C(8) P(2) 72.0(2) yes
Ru(1) C(8) C(7) 71.4(4) yes
Ru(1) C(8) C(21) 132.5(4) yes
P(2) C(8) C(7) 114.1(5) yes
P(2) C(8) C(21) 120.9(5) yes
C(7) C(8) C(21) 124.4(6) yes
C(1) C(9) C(10) 104.5(7) yes
C(1) C(9) C(11) 112.1(7) yes
C(1) C(9) C(12) 112.6(6) yes
C(10) C(9) C(11) 109.9(8) yes
C(10) C(9) C(12) 108.8(7) yes
C(11) C(9) C(12) 108.8(8) yes
C(4) C(13) C(14) 104.2(7) yes
C(4) C(13) C(15) 108.7(7) yes
C(4) C(13) C(16) 113.8(7) yes
C(14) C(13) C(15) 108.2(8) yes
C(14) C(13) C(16) 115.4(9) yes
C(15) C(13) C(16) 106.3(8) yes
O(1) C(17) C(5) 118.9(7) yes
O(1) C(17) C(18) 125.1(7) yes
C(5) C(17) C(18) 115.3(6) yes
O(2) C(19) C(6) 114.9(6) yes
O(2) C(19) C(20) 123.1(6) yes
C(6) C(19) C(20) 121.8(6) yes
C(8) C(21) C(22) 112.3(7) yes
C(8) C(21) C(23) 112.4(7) yes
C(8) C(21) C(24) 106.4(6) yes
C(22) C(21) C(23) 109.2(7) yes
C(22) C(21) C(24) 108.4(8) yes
C(23) C(21) C(24) 108.0(8) yes
Ru(1) C(2) H(1) 122.913 no
C(1) C(2) H(1) 124.462 no
C(3) C(2) H(1) 124.215 no
Ru(1) C(3) H(2) 123.482 no
C(2) C(3) H(2) 122.494 no
C(4) C(3) H(2) 123.498 no
Ru(1) C(7) H(3) 124.892 no
C(6) C(7) H(3) 122.949 no
C(8) C(7) H(3) 123.356 no
C(9) C(10) H(4) 108.899 no
C(9) C(10) H(5) 108.619 no
C(9) C(10) H(6) 110.884 no
H(4) C(10) H(5) 109.469 no
H(4) C(10) H(6) 109.473 no
H(5) C(10) H(6) 109.474 no
C(9) C(11) H(7) 106.999 no
C(9) C(11) H(8) 110.651 no
C(9) C(11) H(9) 110.731 no
H(7) C(11) H(8) 109.469 no
H(7) C(11) H(9) 109.473 no
H(8) C(11) H(9) 109.476 no
C(9) C(12) H(10) 108.937 no
C(9) C(12) H(11) 110.105 no
C(9) C(12) H(12) 109.361 no
H(10) C(12) H(11) 109.467 no
H(10) C(12) H(12) 109.476 no
H(11) C(12) H(12) 109.479 no
C(13) C(14) H(13) 107.876 no
C(13) C(14) H(14) 109.307 no
C(13) C(14) H(15) 111.214 no
H(13) C(14) H(14) 109.474 no
H(13) C(14) H(15) 109.474 no
H(14) C(14) H(15) 109.464 no
C(13) C(15) H(16) 109.897 no
C(13) C(15) H(17) 109.199 no
C(13) C(15) H(18) 109.313 no
H(16) C(15) H(17) 109.470 no
H(16) C(15) H(18) 109.476 no
H(17) C(15) H(18) 109.471 no
C(13) C(16) H(19) 111.586 no
C(13) C(16) H(20) 108.821 no
C(13) C(16) H(21) 107.981 no
H(19) C(16) H(20) 109.474 no
H(19) C(16) H(21) 109.475 no
H(20) C(16) H(21) 109.469 no
C(17) C(18) H(22) 107.775 no
C(17) C(18) H(23) 112.101 no
C(17) C(18) H(24) 108.511 no
H(22) C(18) H(23) 109.467 no
H(22) C(18) H(24) 109.471 no
H(23) C(18) H(24) 109.470 no
C(19) C(20) H(25) 108.493 no
C(19) C(20) H(26) 110.448 no
C(19) C(20) H(27) 109.465 no
H(25) C(20) H(26) 109.477 no
H(25) C(20) H(27) 109.471 no
H(26) C(20) H(27) 109.467 no
C(21) C(22) H(28) 109.476 no
C(21) C(22) H(29) 110.380 no
C(21) C(22) H(30) 108.547 no
H(28) C(22) H(29) 109.473 no
H(28) C(22) H(30) 109.480 no
H(29) C(22) H(30) 109.466 no
C(21) C(23) H(31) 107.741 no
C(21) C(23) H(32) 110.472 no
C(21) C(23) H(33) 110.180 no
H(31) C(23) H(32) 109.467 no
H(31) C(23) H(33) 109.477 no
H(32) C(23) H(33) 109.476 no
C(21) C(24) H(34) 109.141 no
C(21) C(24) H(35) 109.773 no
C(21) C(24) H(36) 109.492 no
H(34) C(24) H(35) 109.466 no
H(34) C(24) H(36) 109.479 no
H(35) C(24) H(36) 109.476 no

loop_
_geom_bond_atom_site_label_1
_geom_bond_atom_site_label_2
_geom_bond_distance
_geom_bond_publ_flag
Ru(1) P(1) 2.4133(17) yes
Ru(1) P(2) 2.4040(18) yes
Ru(1) C(1) 2.242(5) yes
Ru(1) C(2) 2.200(6) yes
Ru(1) C(3) 2.193(6) yes
Ru(1) C(4) 2.243(6) yes
Ru(1) C(5) 2.197(6) yes
Ru(1) C(6) 2.197(6) yes
Ru(1) C(7) 2.232(6) yes
Ru(1) C(8) 2.248(6) yes
P(1) C(1) 1.767(7) yes
P(1) C(4) 1.751(6) yes
P(2) C(5) 1.793(6) yes
P(2) C(8) 1.792(7) yes
O(1) C(17) 1.191(9) yes
O(2) C(19) 1.231(9) yes
C(1) C(2) 1.428(8) yes
C(1) C(9) 1.572(9) yes
C(2) C(3) 1.398(10) yes
C(3) C(4) 1.421(9) yes
C(4) C(13) 1.557(12) yes
C(5) C(6) 1.442(9) yes
C(5) C(17) 1.518(9) yes
C(6) C(7) 1.420(9) yes
C(6) C(19) 1.516(8) yes
C(7) C(8) 1.380(9) yes
C(8) C(21) 1.551(9) yes
C(9) C(10) 1.501(14) yes
C(9) C(11) 1.479(15) yes
C(9) C(12) 1.520(12) yes
C(13) C(14) 1.590(13) yes
C(13) C(15) 1.563(14) yes
C(13) C(16) 1.469(14) yes
C(17) C(18) 1.552(14) yes
C(19) C(20) 1.424(11) yes
C(21) C(22) 1.503(13) yes
C(21) C(23) 1.576(10) yes
C(21) C(24) 1.544(11) yes
C(2) H(1) 0.950 no
C(3) H(2) 0.950 no
C(7) H(3) 0.950 no
C(10) H(4) 0.950 no
C(10) H(5) 0.950 no
C(10) H(6) 0.950 no
C(11) H(7) 0.950 no
C(11) H(8) 0.950 no
C(11) H(9) 0.950 no
C(12) H(10) 0.950 no
C(12) H(11) 0.950 no
C(12) H(12) 0.950 no
C(14) H(13) 0.950 no
C(14) H(14) 0.950 no
C(14) H(15) 0.950 no
C(15) H(16) 0.950 no
C(15) H(17) 0.950 no
C(15) H(18) 0.950 no
C(16) H(19) 0.950 no
C(16) H(20) 0.950 no
C(16) H(21) 0.950 no
C(18) H(22) 0.950 no
C(18) H(23) 0.950 no
C(18) H(24) 0.950 no
C(20) H(25) 0.950 no
C(20) H(26) 0.950 no
C(20) H(27) 0.950 no
C(22) H(28) 0.950 no
C(22) H(29) 0.950 no
C(22) H(30) 0.950 no
C(23) H(31) 0.950 no
C(23) H(32) 0.950 no
C(23) H(33) 0.950 no
C(24) H(34) 0.950 no
C(24) H(35) 0.950 no
C(24) H(36) 0.950 no

loop_
_geom_contact_atom_site_label_1
_geom_contact_atom_site_label_2
_geom_contact_distance
_geom_contact_publ_flag
_geom_contact_site_symmetry_2
O(1) C(3) 3.357(9) no 2_646
C(2) C(24) 3.501(11) no 1_565
C(3) O(1) 3.357(9) no 2_656
C(3) C(24) 3.487(11) no 1_565
C(5) C(20) 3.582(11) no 2_646
C(6) C(20) 3.586(11) no 2_646
C(20) C(5) 3.582(11) no 2_656
C(20) C(6) 3.586(11) no 2_656
C(24) C(2) 3.501(11) no 1_545
C(24) C(3) 3.487(11) no 1_545
P(1) H(29) 3.4518 no 3_757
P(1) H(32) 3.5535 no 3_757
P(2) H(11) 3.3273 no 3_657
P(2) H(27) 3.2722 no 2_646
O(1) H(2) 2.4756 no 2_646
O(1) H(13) 3.3896 no 2_646
O(1) H(21) 3.1546 no 2_646
O(1) H(25) 3.0039 no 2_646
O(1) H(36) 3.1058 no 2_656
O(2) H(1) 2.8237 no 2_646
O(2) H(5) 2.7852 no 4_554
O(2) H(8) 3.5206 no 4_554
O(2) H(11) 3.3485 no 4_554
O(2) H(22) 2.8890 no 2_646
O(2) H(26) 3.3001 no 2_646
C(1) H(34) 3.5075 no 1_565
C(2) H(34) 3.0632 no 1_565
C(2) H(35) 3.4077 no 1_565
C(2) H(36) 3.4725 no 1_565
C(3) H(34) 3.4270 no 1_565
C(3) H(35) 3.1925 no 1_565
C(3) H(36) 3.2705 no 1_565
C(4) H(35) 3.4062 no 1_565
C(5) H(25) 3.1608 no 2_646
C(5) H(26) 3.5827 no 2_646
C(5) H(27) 3.4350 no 2_646
C(6) H(25) 3.4119 no 2_646
C(6) H(26) 3.2088 no 2_646
C(6) H(27) 3.5647 no 2_646
C(7) H(26) 3.2891 no 2_646
C(7) H(27) 3.4423 no 2_646
C(8) H(27) 3.2491 no 2_646
C(10) H(10) 3.3999 no 3_667
C(10) H(22) 3.2667 no 3_667
C(10) H(32) 3.5355 no 1_565
C(10) H(34) 3.2223 no 1_565
C(11) H(20) 3.4866 no 4_555
C(11) H(29) 3.2226 no 3_757
C(12) H(10) 3.0026 no 3_667
C(12) H(27) 3.5689 no 4_555
C(14) H(4) 3.4874 no 3_767
C(14) H(17) 3.0806 no 2_756
C(14) H(19) 3.3242 no 2_756
C(14) H(35) 3.1450 no 1_565
C(15) H(13) 3.2553 no 2_746
C(15) H(24) 3.2982 no 1_655
C(16) H(8) 3.0627 no 4_554
C(17) H(2) 3.5162 no 2_646
C(17) H(25) 3.2889 no 2_646
C(18) H(5) 3.3108 no 3_667
C(18) H(16) 3.4736 no 1_455
C(18) H(32) 3.5938 no 3_657
C(18) H(33) 3.0789 no 3_657
C(19) H(1) 3.5562 no 2_646
C(20) H(11) 3.3501 no 4_554
C(20) H(36) 3.1318 no 2_656
C(22) H(9) 3.1564 no 3_757
C(22) H(20) 3.4617 no 2_746
C(22) H(31) 3.4871 no 3_757
C(23) H(6) 3.5622 no 1_545
C(23) H(23) 3.4219 no 3_657
C(23) H(24) 3.2465 no 3_657
C(24) H(6) 3.0836 no 1_545
C(24) H(15) 3.3397 no 1_545
C(24) H(27) 3.1098 no 2_646
H(1) O(2) 2.8237 no 2_656
H(1) C(19) 3.5562 no 2_656
H(1) H(5) 3.4163 no 3_667
H(1) H(10) 3.0434 no 3_667
H(1) H(27) 3.4279 no 2_656
H(1) H(34) 3.0904 no 1_565
H(1) H(36) 3.5207 no 1_565
H(2) O(1) 2.4756 no 2_656
H(2) C(17) 3.5162 no 2_656
H(2) H(35) 3.4360 no 1_565
H(2) H(36) 3.1395 no 1_565
H(3) H(14) 3.3045 no 2_746
H(3) H(26) 3.5632 no 2_646
H(4) C(14) 3.4874 no 3_767
H(4) H(14) 3.1654 no 3_767
H(4) H(15) 2.9333 no 3_767
H(4) H(16) 3.4009 no 3_767
H(4) H(22) 3.5674 no 3_667
H(4) H(32) 3.4580 no 1_565
H(5) O(2) 2.7852 no 4_555
H(5) C(18) 3.3108 no 3_667
H(5) H(1) 3.4163 no 3_667
H(5) H(10) 3.0610 no 3_667
H(5) H(12) 3.5230 no 3_667
H(5) H(22) 2.5068 no 3_667
H(5) H(23) 3.5449 no 3_667
H(5) H(24) 3.4860 no 3_667
H(6) C(23) 3.5622 no 1_565
H(6) C(24) 3.0836 no 1_565
H(6) H(10) 3.0896 no 3_667
H(6) H(22) 3.3231 no 3_667
H(6) H(32) 2.8760 no 1_565
H(6) H(34) 2.2731 no 1_565
H(6) H(35) 3.1242 no 1_565
H(7) H(23) 3.3805 no 3_657
H(7) H(24) 3.4509 no 3_657
H(8) O(2) 3.5206 no 4_555
H(8) C(16) 3.0627 no 4_555
H(8) H(19) 2.9298 no 4_555
H(8) H(20) 2.7596 no 4_555
H(8) H(21) 2.9812 no 4_555
H(8) H(25) 3.4202 no 4_555
H(8) H(29) 3.3919 no 3_757
H(9) C(22) 3.1564 no 3_757
H(9) H(20) 3.5283 no 4_555
H(9) H(28) 3.2291 no 3_757
H(9) H(29) 2.3512 no 3_757
H(9) H(30) 3.5516 no 3_757
H(10) C(10) 3.3999 no 3_667
H(10) C(12) 3.0026 no 3_667
H(10) H(1) 3.0434 no 3_667
H(10) H(5) 3.0610 no 3_667
H(10) H(6) 3.0896 no 3_667
H(10) H(10) 2.0761 no 3_667
H(10) H(11) 3.5714 no 3_667
H(10) H(12) 3.3370 no 3_667
H(10) H(34) 3.5508 no 3_657
H(11) P(2) 3.3273 no 3_657
H(11) O(2) 3.3485 no 4_555
H(11) C(20) 3.3501 no 4_555
H(11) H(10) 3.5714 no 3_667
H(11) H(25) 3.3270 no 4_555
H(11) H(27) 2.6843 no 4_555
H(11) H(34) 3.3758 no 3_657
H(12) H(5) 3.5230 no 3_667
H(12) H(10) 3.3370 no 3_667
H(13) O(1) 3.3896 no 2_656
H(13) C(15) 3.2553 no 2_756
H(13) H(17) 2.3535 no 2_756
H(13) H(18) 3.4545 no 2_756
H(13) H(19) 3.1769 no 2_756
H(13) H(28) 3.3618 no 1_565
H(13) H(35) 3.0534 no 1_565
H(13) H(36) 3.4622 no 1_565
H(14) H(3) 3.3045 no 2_756
H(14) H(4) 3.1654 no 3_767
H(14) H(17) 3.0040 no 2_756
H(14) H(19) 2.7456 no 2_756
H(15) C(24) 3.3397 no 1_565
H(15) H(4) 2.9333 no 3_767
H(15) H(17) 3.5827 no 2_756
H(15) H(19) 3.5768 no 2_756
H(15) H(28) 3.2063 no 1_565
H(15) H(35) 2.4472 no 1_565
H(15) H(36) 3.5110 no 1_565
H(16) C(18) 3.4736 no 1_655
H(16) H(4) 3.4009 no 3_767
H(16) H(22) 3.4976 no 1_655
H(16) H(24) 2.6534 no 1_655
H(16) H(32) 3.0145 no 3_757
H(17) C(14) 3.0806 no 2_746
H(17) H(13) 2.3535 no 2_746
H(17) H(14) 3.0040 no 2_746
H(17) H(15) 3.5827 no 2_746
H(17) H(24) 3.2458 no 1_655
H(17) H(28) 3.5882 no 2_756
H(18) H(13) 3.4545 no 2_746
H(18) H(24) 3.5343 no 1_655
H(18) H(31) 3.5190 no 3_757
H(18) H(32) 3.4832 no 3_757
H(19) C(14) 3.3242 no 2_746
H(19) H(8) 2.9298 no 4_554
H(19) H(13) 3.1769 no 2_746
H(19) H(14) 2.7456 no 2_746
H(19) H(15) 3.5768 no 2_746
H(20) C(11) 3.4866 no 4_554
H(20) C(22) 3.4617 no 2_756
H(20) H(8) 2.7596 no 4_554
H(20) H(9) 3.5283 no 4_554
H(20) H(28) 2.8024 no 2_756
H(20) H(30) 3.4843 no 2_756
H(21) O(1) 3.1546 no 2_656
H(21) H(8) 2.9812 no 4_554
H(22) O(2) 2.8890 no 2_656
H(22) C(10) 3.2667 no 3_667
H(22) H(4) 3.5674 no 3_667
H(22) H(5) 2.5068 no 3_667
H(22) H(6) 3.3231 no 3_667
H(22) H(16) 3.4976 no 1_455
H(22) H(33) 3.5507 no 3_657
H(23) C(23) 3.4219 no 3_657
H(23) H(5) 3.5449 no 3_667
H(23) H(7) 3.3805 no 3_657
H(23) H(32) 3.4476 no 3_657
H(23) H(33) 2.6052 no 3_657
H(24) C(15) 3.2982 no 1_455
H(24) C(23) 3.2465 no 3_657
H(24) H(5) 3.4860 no 3_667
H(24) H(7) 3.4509 no 3_657
H(24) H(16) 2.6534 no 1_455
H(24) H(17) 3.2458 no 1_455
H(24) H(18) 3.5343 no 1_455
H(24) H(31) 3.5158 no 3_657
H(24) H(32) 3.0352 no 3_657
H(24) H(33) 2.7212 no 3_657
H(25) O(1) 3.0039 no 2_656
H(25) C(5) 3.1608 no 2_656
H(25) C(6) 3.4119 no 2_656
H(25) C(17) 3.2889 no 2_656
H(25) H(8) 3.4202 no 4_554
H(25) H(11) 3.3270 no 4_554
H(26) O(2) 3.3001 no 2_656
H(26) C(5) 3.5827 no 2_656
H(26) C(6) 3.2088 no 2_656
H(26) C(7) 3.2891 no 2_656
H(26) H(3) 3.5632 no 2_656
H(26) H(36) 3.0058 no 2_656
H(27) P(2) 3.2722 no 2_656
H(27) C(5) 3.4350 no 2_656
H(27) C(6) 3.5647 no 2_656
H(27) C(7) 3.4423 no 2_656
H(27) C(8) 3.2491 no 2_656
H(27) C(12) 3.5689 no 4_554
H(27) C(24) 3.1098 no 2_656
H(27) H(1) 3.4279 no 2_646
H(27) H(11) 2.6843 no 4_554
H(27) H(34) 2.9998 no 2_656
H(27) H(36) 2.4457 no 2_656
H(28) H(9) 3.2291 no 3_757
H(28) H(13) 3.3618 no 1_545
H(28) H(15) 3.2063 no 1_545
H(28) H(17) 3.5882 no 2_746
H(28) H(20) 2.8024 no 2_746
H(29) P(1) 3.4518 no 3_757
H(29) C(11) 3.2226 no 3_757
H(29) H(8) 3.3919 no 3_757
H(29) H(9) 2.3512 no 3_757
H(29) H(31) 2.8619 no 3_757
H(30) H(9) 3.5516 no 3_757
H(30) H(20) 3.4843 no 2_746
H(30) H(31) 3.2415 no 3_757
H(31) C(22) 3.4871 no 3_757
H(31) H(18) 3.5190 no 3_757
H(31) H(24) 3.5158 no 3_657
H(31) H(29) 2.8619 no 3_757
H(31) H(30) 3.2415 no 3_757
H(31) H(31) 3.2404 no 3_757
H(32) P(1) 3.5535 no 3_757
H(32) C(10) 3.5355 no 1_545
H(32) C(18) 3.5938 no 3_657
H(32) H(4) 3.4580 no 1_545
H(32) H(6) 2.8760 no 1_545
H(32) H(16) 3.0145 no 3_757
H(32) H(18) 3.4832 no 3_757
H(32) H(23) 3.4476 no 3_657
H(32) H(24) 3.0352 no 3_657
H(33) C(18) 3.0789 no 3_657
H(33) H(22) 3.5507 no 3_657
H(33) H(23) 2.6052 no 3_657
H(33) H(24) 2.7212 no 3_657
H(34) C(1) 3.5075 no 1_545
H(34) C(2) 3.0632 no 1_545
H(34) C(3) 3.4270 no 1_545
H(34) C(10) 3.2223 no 1_545
H(34) H(1) 3.0904 no 1_545
H(34) H(6) 2.2731 no 1_545
H(34) H(10) 3.5508 no 3_657
H(34) H(11) 3.3758 no 3_657
H(34) H(27) 2.9998 no 2_646
H(35) C(2) 3.4077 no 1_545
H(35) C(3) 3.1925 no 1_545
H(35) C(4) 3.4062 no 1_545
H(35) C(14) 3.1450 no 1_545
H(35) H(2) 3.4360 no 1_545
H(35) H(6) 3.1242 no 1_545
H(35) H(13) 3.0534 no 1_545
H(35) H(15) 2.4472 no 1_545
H(36) O(1) 3.1058 no 2_646
H(36) C(2) 3.4725 no 1_545
H(36) C(3) 3.2705 no 1_545
H(36) C(20) 3.1318 no 2_646
H(36) H(1) 3.5207 no 1_545
H(36) H(2) 3.1395 no 1_545
H(36) H(13) 3.4622 no 1_545
H(36) H(15) 3.5110 no 1_545
H(36) H(26) 3.0058 no 2_646
H(36) H(27) 2.4457 no 2_646

loop_
_geom_torsion_atom_site_label_1
_geom_torsion_atom_site_label_2
_geom_torsion_atom_site_label_3
_geom_torsion_atom_site_label_4
_geom_torsion
_geom_torsion_publ_flag
P(1) Ru(1) P(2) C(5) 171.35(6) no
P(1) Ru(1) P(2) C(8) -84.48(7) no
P(2) Ru(1) P(1) C(1) -80.69(8) no
P(2) Ru(1) P(1) C(4) 173.43(6) no
P(1) Ru(1) C(1) P(1) -0.00(6) no
P(1) Ru(1) C(1) C(2) 122.7(4) no
P(1) Ru(1) C(1) C(9) -118.8(5) no
C(1) Ru(1) P(1) C(1) 0.00(19) no
C(1) Ru(1) P(1) C(4) -105.9(2) no
P(1) Ru(1) C(2) C(1) -38.70(18) no
P(1) Ru(1) C(2) C(3) 81.8(2) no
C(2) Ru(1) P(1) C(1) 32.92(19) no
C(2) Ru(1) P(1) C(4) -72.96(19) no
P(1) Ru(1) C(3) C(2) -84.1(2) no
P(1) Ru(1) C(3) C(4) 39.00(17) no
C(3) Ru(1) P(1) C(1) 72.52(19) no
C(3) Ru(1) P(1) C(4) -33.35(19) no
P(1) Ru(1) C(4) P(1) 0.00(6) no
P(1) Ru(1) C(4) C(3) -121.9(3) no
P(1) Ru(1) C(4) C(13) 124.0(5) no
C(4) Ru(1) P(1) C(1) 105.9(3) no
C(4) Ru(1) P(1) C(4) 0.0(3) no
P(1) Ru(1) C(6) C(5) 165.14(16) no
P(1) Ru(1) C(6) C(7) 44.6(5) no
P(1) Ru(1) C(6) C(19) -73.1(6) no
C(6) Ru(1) P(1) C(1) 164.4(4) no
C(6) Ru(1) P(1) C(4) 58.5(4) no
P(1) Ru(1) C(7) C(6) -158.75(14) no
P(1) Ru(1) C(7) C(8) 77.1(3) no
C(7) Ru(1) P(1) C(1) -165.62(19) no
C(7) Ru(1) P(1) C(4) 88.5(2) no
P(1) Ru(1) C(8) P(2) 116.88(14) no
P(1) Ru(1) C(8) C(7) -119.0(2) no
P(1) Ru(1) C(8) C(21) 1.1(5) no
C(8) Ru(1) P(1) C(1) -128.66(17) no
C(8) Ru(1) P(1) C(4) 125.46(17) no
P(2) Ru(1) C(1) P(1) 118.98(14) no
P(2) Ru(1) C(1) C(2) -118.3(2) no
P(2) Ru(1) C(1) C(9) 0.2(5) no
C(1) Ru(1) P(2) C(5) 125.36(16) no
C(1) Ru(1) P(2) C(8) -130.47(16) no
P(2) Ru(1) C(2) C(1) 77.2(3) no
P(2) Ru(1) C(2) C(3) -162.29(13) no
C(2) Ru(1) P(2) C(5) 87.21(18) no
C(2) Ru(1) P(2) C(8) -168.62(18) no
P(2) Ru(1) C(3) C(2) 36.3(5) no
P(2) Ru(1) C(3) C(4) 159.48(17) no
C(3) Ru(1) P(2) C(5) 62.9(4) no
C(3) Ru(1) P(2) C(8) 167.0(4) no
P(2) Ru(1) C(5) P(2) 0.00(6) no
P(2) Ru(1) C(5) C(6) -122.2(3) no
P(2) Ru(1) C(5) C(17) 120.6(6) no
C(5) Ru(1) P(2) C(5) 0.0(2) no
C(5) Ru(1) P(2) C(8) 104.2(3) no
P(2) Ru(1) C(6) C(5) 39.53(15) no
P(2) Ru(1) C(6) C(7) -81.1(2) no
P(2) Ru(1) C(6) C(19) 161.3(5) no
C(6) Ru(1) P(2) C(5) -33.52(16) no
C(6) Ru(1) P(2) C(8) 70.65(16) no
P(2) Ru(1) C(7) C(6) 85.6(3) no
P(2) Ru(1) C(7) C(8) -38.6(2) no
C(7) Ru(1) P(2) C(5) -73.14(17) no
C(7) Ru(1) P(2) C(8) 31.03(17) no
P(2) Ru(1) C(8) P(2) 0.00(5) no
P(2) Ru(1) C(8) C(7) 124.1(3) no
P(2) Ru(1) C(8) C(21) -115.8(5) no
C(8) Ru(1) P(2) C(5) -104.2(2) no
C(8) Ru(1) P(2) C(8) 0.00(19) no
C(1) Ru(1) C(2) C(1) 0.0(3) no
C(1) Ru(1) C(2) C(3) 120.5(5) no
C(2) Ru(1) C(1) P(1) -122.7(5) no
C(2) Ru(1) C(1) C(2) 0.0(3) no
C(2) Ru(1) C(1) C(9) 118.5(7) no
C(1) Ru(1) C(3) C(2) -35.9(3) no
C(1) Ru(1) C(3) C(4) 87.3(3) no
C(3) Ru(1) C(1) P(1) -87.2(3) no
C(3) Ru(1) C(1) C(2) 35.5(3) no
C(3) Ru(1) C(1) C(9) 154.0(6) no
C(1) Ru(1) C(4) P(1) 46.7(2) no
C(1) Ru(1) C(4) C(3) -75.2(3) no
C(1) Ru(1) C(4) C(13) 170.8(5) no
C(4) Ru(1) C(1) P(1) -46.3(2) no
C(4) Ru(1) C(1) C(2) 76.5(3) no
C(4) Ru(1) C(1) C(9) -165.0(5) no
C(1) Ru(1) C(5) P(2) -76.3(3) no
C(1) Ru(1) C(5) C(6) 161.44(19) no
C(1) Ru(1) C(5) C(17) 44.2(6) no
C(5) Ru(1) C(1) P(1) 165.27(19) no
C(5) Ru(1) C(1) C(2) -72.0(3) no
C(5) Ru(1) C(1) C(9) 46.5(6) no
C(1) Ru(1) C(6) C(5) -47.8(7) no
C(1) Ru(1) C(6) C(7) -168.4(5) no
C(1) Ru(1) C(6) C(19) 74.0(8) no
C(6) Ru(1) C(1) P(1) -160.0(5) no
C(6) Ru(1) C(1) C(2) -37.3(8) no
C(6) Ru(1) C(1) C(9) 81.2(7) no
C(1) Ru(1) C(8) P(2) 71.6(3) no
C(1) Ru(1) C(8) C(7) -164.2(3) no
C(1) Ru(1) C(8) C(21) -44.2(6) no
C(8) Ru(1) C(1) P(1) 74.5(3) no
C(8) Ru(1) C(1) C(2) -162.7(3) no
C(8) Ru(1) C(1) C(9) -44.3(6) no
C(2) Ru(1) C(3) C(2) 0.0(3) no
C(2) Ru(1) C(3) C(4) 123.1(5) no
C(3) Ru(1) C(2) C(1) -120.5(5) no
C(3) Ru(1) C(2) C(3) 0.0(3) no
C(2) Ru(1) C(4) P(1) 87.8(3) no
C(2) Ru(1) C(4) C(3) -34.1(3) no
C(2) Ru(1) C(4) C(13) -148.2(5) no
C(4) Ru(1) C(2) C(1) -86.2(3) no
C(4) Ru(1) C(2) C(3) 34.3(3) no
C(2) Ru(1) C(5) P(2) -114.0(3) no
C(2) Ru(1) C(5) C(6) 123.8(3) no
C(2) Ru(1) C(5) C(17) 6.6(6) no
C(5) Ru(1) C(2) C(1) 126.0(3) no
C(5) Ru(1) C(2) C(3) -113.5(3) no
C(2) Ru(1) C(6) C(5) -74.6(3) no
C(2) Ru(1) C(6) C(7) 164.8(3) no
C(2) Ru(1) C(6) C(19) 47.2(6) no
C(6) Ru(1) C(2) C(1) 165.1(3) no
C(6) Ru(1) C(2) C(3) -74.4(4) no
C(2) Ru(1) C(7) C(6) -37.8(8) no
C(2) Ru(1) C(7) C(8) -161.9(6) no
C(7) Ru(1) C(2) C(1) -167.8(6) no
C(7) Ru(1) C(2) C(3) -47.3(8) no
C(3) Ru(1) C(4) P(1) 121.9(4) no
C(3) Ru(1) C(4) C(3) 0.0(3) no
C(3) Ru(1) C(4) C(13) -114.1(6) no
C(4) Ru(1) C(3) C(2) -123.1(5) no
C(4) Ru(1) C(3) C(4) 0.0(3) no
C(3) Ru(1) C(5) P(2) -153.1(2) no
C(3) Ru(1) C(5) C(6) 84.7(3) no
C(3) Ru(1) C(5) C(17) -32.5(6) no
C(5) Ru(1) C(3) C(2) 82.8(3) no
C(5) Ru(1) C(3) C(4) -154.0(3) no
C(3) Ru(1) C(6) C(5) -112.5(3) no
C(3) Ru(1) C(6) C(7) 126.9(3) no
C(3) Ru(1) C(6) C(19) 9.2(5) no
C(6) Ru(1) C(3) C(2) 123.6(3) no
C(6) Ru(1) C(3) C(4) -113.2(3) no
C(3) Ru(1) C(7) C(6) -71.6(4) no
C(3) Ru(1) C(7) C(8) 164.3(3) no
C(7) Ru(1) C(3) C(2) 161.2(3) no
C(7) Ru(1) C(3) C(4) -75.6(4) no
C(3) Ru(1) C(8) P(2) -163.1(6) no
C(3) Ru(1) C(8) C(7) -39.0(8) no
C(3) Ru(1) C(8) C(21) 81.1(8) no
C(8) Ru(1) C(3) C(2) -171.2(5) no
C(8) Ru(1) C(3) C(4) -48.1(7) no
C(4) Ru(1) C(5) P(2) 175.4(4) no
C(4) Ru(1) C(5) C(6) 53.2(5) no
C(4) Ru(1) C(5) C(17) -64.0(7) no
C(5) Ru(1) C(4) P(1) 170.8(4) no
C(5) Ru(1) C(4) C(3) 49.0(5) no
C(5) Ru(1) C(4) C(13) -65.1(7) no
C(4) Ru(1) C(6) C(5) -152.2(2) no
C(4) Ru(1) C(6) C(7) 87.2(3) no
C(4) Ru(1) C(6) C(19) -30.4(5) no
C(6) Ru(1) C(4) P(1) -154.54(19) no
C(6) Ru(1) C(4) C(3) 83.6(3) no
C(6) Ru(1) C(4) C(13) -30.5(5) no
C(4) Ru(1) C(7) C(6) -110.6(3) no
C(4) Ru(1) C(7) C(8) 125.2(3) no
C(7) Ru(1) C(4) P(1) -114.0(3) no
C(7) Ru(1) C(4) C(3) 124.2(3) no
C(7) Ru(1) C(4) C(13) 10.1(5) no
C(4) Ru(1) C(8) P(2) 162.27(19) no
C(4) Ru(1) C(8) C(7) -73.6(3) no
C(4) Ru(1) C(8) C(21) 46.5(6) no
C(8) Ru(1) C(4) P(1) -76.9(3) no
C(8) Ru(1) C(4) C(3) 161.2(2) no
C(8) Ru(1) C(4) C(13) 47.1(5) no
C(5) Ru(1) C(6) C(5) 0.0(3) no
C(5) Ru(1) C(6) C(7) -120.6(4) no
C(5) Ru(1) C(6) C(19) 121.8(6) no
C(6) Ru(1) C(5) P(2) 122.2(4) no
C(6) Ru(1) C(5) C(6) 0.0(3) no
C(6) Ru(1) C(5) C(17) -117.2(6) no
C(5) Ru(1) C(7) C(6) 36.3(3) no
C(5) Ru(1) C(7) C(8) -87.9(3) no
C(7) Ru(1) C(5) P(2) 86.8(3) no
C(7) Ru(1) C(5) C(6) -35.4(3) no
C(7) Ru(1) C(5) C(17) -152.6(6) no
C(5) Ru(1) C(8) P(2) -48.2(2) no
C(5) Ru(1) C(8) C(7) 75.9(3) no
C(5) Ru(1) C(8) C(21) -164.0(6) no
C(8) Ru(1) C(5) P(2) 47.72(19) no
C(8) Ru(1) C(5) C(6) -74.5(3) no
C(8) Ru(1) C(5) C(17) 168.3(6) no
C(6) Ru(1) C(7) C(6) 0.0(3) no
C(6) Ru(1) C(7) C(8) -124.2(5) no
C(7) Ru(1) C(6) C(5) 120.6(5) no
C(7) Ru(1) C(6) C(7) 0.0(3) no
C(7) Ru(1) C(6) C(19) -117.6(6) no
C(6) Ru(1) C(8) P(2) -90.0(3) no
C(6) Ru(1) C(8) C(7) 34.1(3) no
C(6) Ru(1) C(8) C(21) 154.2(6) no
C(8) Ru(1) C(6) C(5) 87.8(3) no
C(8) Ru(1) C(6) C(7) -32.8(3) no
C(8) Ru(1) C(6) C(19) -150.4(5) no
C(7) Ru(1) C(8) P(2) -124.1(5) no
C(7) Ru(1) C(8) C(7) 0.0(3) no
C(7) Ru(1) C(8) C(21) 120.1(7) no
C(8) Ru(1) C(7) C(6) 124.2(5) no
C(8) Ru(1) C(7) C(8) 0.0(3) no
Ru(1) P(1) C(1) Ru(1) 0.00(3) no
Ru(1) P(1) C(1) C(2) -58.6(3) no
Ru(1) P(1) C(1) C(9) 129.3(4) no
Ru(1) P(1) C(4) Ru(1) 0.000(12) no
Ru(1) P(1) C(4) C(3) 58.9(3) no
Ru(1) P(1) C(4) C(13) -128.4(4) no
C(1) P(1) C(4) Ru(1) -58.7(2) no
C(1) P(1) C(4) C(3) 0.2(4) no
C(1) P(1) C(4) C(13) 173.0(4) no
C(4) P(1) C(1) Ru(1) 58.9(2) no
C(4) P(1) C(1) C(2) 0.2(4) no
C(4) P(1) C(1) C(9) -171.8(4) no
Ru(1) P(2) C(5) Ru(1) 0.000(13) no
Ru(1) P(2) C(5) C(6) 60.1(3) no
Ru(1) P(2) C(5) C(17) -131.3(5) no
Ru(1) P(2) C(8) Ru(1) 0.000(11) no
Ru(1) P(2) C(8) C(7) -59.2(3) no
Ru(1) P(2) C(8) C(21) 129.4(4) no
C(5) P(2) C(8) Ru(1) 58.1(2) no
C(5) P(2) C(8) C(7) -1.1(4) no
C(5) P(2) C(8) C(21) -172.5(4) no
C(8) P(2) C(5) Ru(1) -59.6(2) no
C(8) P(2) C(5) C(6) 0.5(4) no
C(8) P(2) C(5) C(17) 169.0(4) no
Ru(1) C(1) C(2) Ru(1) 0.000(14) no
Ru(1) C(1) C(2) C(3) -61.1(4) no
Ru(1) C(1) C(9) C(10) -174.5(4) no
Ru(1) C(1) C(9) C(11) 66.6(7) no
Ru(1) C(1) C(9) C(12) -56.5(7) no
P(1) C(1) C(2) Ru(1) 60.5(3) no
P(1) C(1) C(2) C(3) -0.6(6) no
P(1) C(1) C(9) C(10) 89.4(5) no
P(1) C(1) C(9) C(11) -29.5(7) no
P(1) C(1) C(9) C(12) -152.6(4) no
C(2) C(1) C(9) C(10) -81.7(7) no
C(2) C(1) C(9) C(11) 159.4(5) no
C(2) C(1) C(9) C(12) 36.3(8) no
C(9) C(1) C(2) Ru(1) -127.6(6) no
C(9) C(1) C(2) C(3) 171.3(5) no
Ru(1) C(2) C(3) Ru(1) 0.000(12) no
Ru(1) C(2) C(3) C(4) -61.4(4) no
C(1) C(2) C(3) Ru(1) 62.1(4) no
C(1) C(2) C(3) C(4) 0.7(7) no
Ru(1) C(3) C(4) Ru(1) 0.000(12) no
Ru(1) C(3) C(4) P(1) -61.1(3) no
Ru(1) C(3) C(4) C(13) 125.7(4) no
C(2) C(3) C(4) Ru(1) 60.5(5) no
C(2) C(3) C(4) P(1) -0.6(7) no
C(2) C(3) C(4) C(13) -173.8(5) no
Ru(1) C(4) C(13) C(14) 170.2(4) no
Ru(1) C(4) C(13) C(15) -74.6(7) no
Ru(1) C(4) C(13) C(16) 43.7(8) no
P(1) C(4) C(13) C(14) -90.6(6) no
P(1) C(4) C(13) C(15) 24.6(7) no
P(1) C(4) C(13) C(16) 142.9(5) no
C(3) C(4) C(13) C(14) 81.5(7) no
C(3) C(4) C(13) C(15) -163.3(5) no
C(3) C(4) C(13) C(16) -45.0(8) no
Ru(1) C(5) C(6) Ru(1) 0.000(11) no
Ru(1) C(5) C(6) C(7) 61.8(3) no
Ru(1) C(5) C(6) C(19) -120.8(5) no
Ru(1) C(5) C(17) O(1) 127.4(6) no
Ru(1) C(5) C(17) C(18) -61.2(8) no
P(2) C(5) C(6) Ru(1) -61.5(3) no
P(2) C(5) C(6) C(7) 0.2(6) no
P(2) C(5) C(6) C(19) 177.7(4) no
P(2) C(5) C(17) O(1) -133.9(6) no
P(2) C(5) C(17) C(18) 37.5(7) no
C(6) C(5) C(17) O(1) 33.5(9) no
C(6) C(5) C(17) C(18) -155.0(5) no
C(17) C(5) C(6) Ru(1) 129.8(6) no
C(17) C(5) C(6) C(7) -168.4(5) no
C(17) C(5) C(6) C(19) 9.0(8) no
Ru(1) C(6) C(7) Ru(1) 0.000(18) no
Ru(1) C(6) C(7) C(8) 59.6(4) no
Ru(1) C(6) C(19) O(2) 133.5(5) no
Ru(1) C(6) C(19) C(20) -51.1(9) no
C(5) C(6) C(7) Ru(1) -60.7(4) no
C(5) C(6) C(7) C(8) -1.1(7) no
C(5) C(6) C(19) O(2) -134.7(6) no
C(5) C(6) C(19) C(20) 40.6(9) no
C(7) C(6) C(19) O(2) 42.5(9) no
C(7) C(6) C(19) C(20) -142.2(6) no
C(19) C(6) C(7) Ru(1) 121.7(6) no
C(19) C(6) C(7) C(8) -178.7(5) no
Ru(1) C(7) C(8) Ru(1) 0.000(13) no
Ru(1) C(7) C(8) P(2) 59.6(3) no
Ru(1) C(7) C(8) C(21) -129.4(5) no
C(6) C(7) C(8) Ru(1) -58.1(5) no
C(6) C(7) C(8) P(2) 1.5(7) no
C(6) C(7) C(8) C(21) 172.5(5) no
Ru(1) C(8) C(21) C(22) -59.3(7) no
Ru(1) C(8) C(21) C(23) 64.2(8) no
Ru(1) C(8) C(21) C(24) -177.8(4) no
P(2) C(8) C(21) C(22) -152.9(4) no
P(2) C(8) C(21) C(23) -29.3(7) no
P(2) C(8) C(21) C(24) 88.7(5) no
C(7) C(8) C(21) C(22) 36.7(8) no
C(7) C(8) C(21) C(23) 160.2(5) no
C(7) C(8) C(21) C(24) -81.8(7) no
